data_4105139
loop_
_publ_author_name
'Michael H. Holthausen'
'Jan J. Weigand'

_publ_contact_author_address
;
Institut f\"ur Anorganische und Analytische Chemie
Corrensstrasse 30
WWU M\"unster
D-48149 M\"unster
Germany
;
_publ_contact_author_email jweigand@uni-muenster.de
_publ_contact_author_fax '+49 (251) 83-33108 '
_publ_contact_author_name 'Jan J. Weigand'
_publ_contact_author_phone '+49 (251) 83-36074 '
_publ_section_title
;
 Preparation of the [(DippNP)~2~(P~4~)~2~]^2+^-Dication by the Reaction of
 [DippNPCl]2 and a Lewis Acid with P~4~
;
_journal_name_full 'Journal of the American Chemical Society'
_journal_page_first 14210
_journal_page_last 14211
_journal_paper_doi 10.1021/ja906878q
_journal_volume 131
_journal_year 2009
_chemical_formula_moiety 'C24 H34 Cl N2 P6, C6 H5 F, Cl4 Ga'
_chemical_formula_sum 'C30 H39 Cl5 F Ga N2 P6'
_chemical_formula_weight 879.42
_chemical_name_systematic
;
 ?
;
_space_group_IT_number 19
_symmetry_cell_setting orthorhombic
_symmetry_space_group_name_Hall 'P 2ac 2ab'
_symmetry_space_group_name_H-M 'P 21 21 21'
_atom_sites_solution_hydrogens geom
_atom_sites_solution_primary direct
_atom_sites_solution_secondary difmap
_audit_creation_method SHELXL-97
_audit_update_record
;
2009-08-12 # Formatted by publCIF
;
_cell_angle_alpha 90.00
_cell_angle_beta 90.00
_cell_angle_gamma 90.00
_cell_formula_units_Z 4
_cell_length_a 12.3398(8)
_cell_length_b 12.9936(8)
_cell_length_c 24.7548(16)
_cell_measurement_reflns_used 900
_cell_measurement_temperature 153(2)
_cell_measurement_theta_max 22.5
_cell_measurement_theta_min 1
_cell_volume 3969.1(4)
_computing_cell_refinement 'APEX2(Bruker AXS, 2007)'
_computing_data_collection 'APEX2(Bruker AXS, 2007)'
_computing_data_reduction 'SAINT,SADABS (Bruker AXS, 2007 )'
_computing_molecular_graphics
;
ORTEP3,L.J. Farrugia, J. Appl. Cryst. (1997) 30, 565
;
_computing_structure_refinement
;
SHELXL-97, G. M. Sheldrick, Acta Cryst. (2008) A64, 112-122
;
_computing_structure_solution
;
SHELXS-97 , G. M. Sheldrick, Acta Cryst. (2008) A64, 112-122
;
_diffrn_ambient_temperature 153(1)
_diffrn_detector_area_resol_mean 80
_diffrn_measured_fraction_theta_full 1.000
_diffrn_measured_fraction_theta_max 1.000
_diffrn_measurement_device_type 'CCD area detector'
_diffrn_measurement_method 'Omega and Phi scans'
_diffrn_radiation_monochromator graphite
_diffrn_radiation_source 'rotating anode'
_diffrn_radiation_type MoK\a
_diffrn_radiation_wavelength 0.71073
_diffrn_reflns_av_R_equivalents 0.0279
_diffrn_reflns_av_sigmaI/netI 0.0236
_diffrn_reflns_limit_h_max 16
_diffrn_reflns_limit_h_min -16
_diffrn_reflns_limit_k_max 17
_diffrn_reflns_limit_k_min -17
_diffrn_reflns_limit_l_max 33
_diffrn_reflns_limit_l_min -32
_diffrn_reflns_number 41912
_diffrn_reflns_theta_full 25.00
_diffrn_reflns_theta_max 28.28
_diffrn_reflns_theta_min 1.65
_exptl_absorpt_coefficient_mu 1.301
_exptl_absorpt_correction_T_max 0.9498
_exptl_absorpt_correction_T_min 0.6516
_exptl_absorpt_correction_type multi-scan
_exptl_absorpt_process_details
; 
 Corrections were done with the SADABS program, utilizing the none merged
 raw data obtained from the integration process. Integration and final cell
 refinement were done with SAINT.

 SADABS reports ratio of Tmin/Tmax =  0.742989

;
_exptl_crystal_colour colourless
_exptl_crystal_density_diffrn 1.472
_exptl_crystal_description plate
_exptl_crystal_F_000 1792
_exptl_crystal_size_max 0.36
_exptl_crystal_size_mid 0.10
_exptl_crystal_size_min 0.04
_refine_diff_density_max 0.412
_refine_diff_density_min -0.349
_refine_diff_density_rms 0.050
_refine_ls_abs_structure_details 'Flack H D (1983), Acta Cryst. A39, 876-881'
_refine_ls_abs_structure_Flack 0.004(5)
_refine_ls_extinction_method none
_refine_ls_goodness_of_fit_ref 1.036
_refine_ls_hydrogen_treatment noref
_refine_ls_matrix_type full
_refine_ls_number_parameters 414
_refine_ls_number_reflns 9867
_refine_ls_number_restraints 0
_refine_ls_restrained_S_all 1.036
_refine_ls_R_factor_all 0.0291
_refine_ls_R_factor_gt 0.0251
_refine_ls_shift/su_max 0.001
_refine_ls_shift/su_mean 0.000
_refine_ls_structure_factor_coef Fsqd
_refine_ls_weighting_details 'calc w=1/[\s^2^(Fo^2^)+(0.0342P)^2^+0.6956P] where P=(Fo^2^+2Fc^2^)/3'
_refine_ls_weighting_scheme calc
_refine_ls_wR_factor_gt 0.0608
_refine_ls_wR_factor_ref 0.0626
_reflns_number_gt 9080
_reflns_number_total 9867
_reflns_threshold_expression >2sigma(I)
_cod_data_source_file ja906878q_si_002.cif
_cod_data_source_block sad
_cod_database_code 4105139

loop_
_symmetry_equiv_pos_as_xyz
'x, y, z'
'-x+1/2, -y, z+1/2'
'-x, y+1/2, -z+1/2'
'x+1/2, -y+1/2, -z'

loop_
_atom_site_label
_atom_site_type_symbol
_atom_site_fract_x
_atom_site_fract_y
_atom_site_fract_z
_atom_site_U_iso_or_equiv
_atom_site_adp_type
_atom_site_occupancy
_atom_site_symmetry_multiplicity
_atom_site_calc_flag
_atom_site_refinement_flags
Ga1 Ga 0.846639(18) 0.476636(16) 0.010504(9) 0.02535(5) Uani 1 1 d .
P1 P 0.32943(4) 0.47849(4) 0.776192(18) 0.02151(9) Uani 1 1 d .
Cl5 Cl 0.69237(4) 0.47501(4) 0.05382(2) 0.03098(10) Uani 1 1 d .
P2 P 0.22941(4) 0.39882(4) 0.855833(18) 0.01872(9) Uani 1 1 d .
P4 P 0.26473(4) 0.26274(4) 0.90170(2) 0.02771(11) Uani 1 1 d .
Cl4 Cl 0.85032(5) 0.33693(4) -0.03931(2) 0.03783(12) Uani 1 1 d .
P3 P 0.07992(4) 0.42644(4) 0.89818(2) 0.02687(11) Uani 1 1 d .
Cl3 Cl 0.85664(5) 0.60793(4) -0.04295(2) 0.03593(12) Uani 1 1 d .
Cl1 Cl 0.24284(5) 0.60583(4) 0.74934(2) 0.03383(12) Uani 1 1 d .
P5 P 0.08280(5) 0.25316(5) 0.90162(3) 0.03724(14) Uani 1 1 d .
Cl2 Cl 0.98430(5) 0.47722(6) 0.06448(3) 0.04861(15) Uani 1 1 d .
P6 P 0.16223(6) 0.33949(5) 0.96501(2) 0.03960(14) Uani 1 1 d .
N2 N 0.32171(12) 0.49001(12) 0.84577(6) 0.0201(3) Uani 1 1 d .
N1 N 0.22830(12) 0.38904(12) 0.78863(6) 0.0203(3) Uani 1 1 d .
C1 C 0.18343(15) 0.31185(14) 0.75327(7) 0.0212(4) Uani 1 1 d .
C7 C 0.00578(16) 0.41568(15) 0.74902(8) 0.0262(4) Uani 1 1 d .
H7 H 0.0456 0.4580 0.7763 0.031 Uiso 1 1 calc R
C19 C 0.49940(15) 0.49633(14) 0.89008(7) 0.0229(4) Uani 1 1 d .
C2 C 0.07711(16) 0.32463(15) 0.73396(8) 0.0241(4) Uani 1 1 d .
C23 C 0.52534(16) 0.38586(15) 0.87468(8) 0.0264(4) Uani 1 1 d .
H23 H 0.4613 0.3573 0.8550 0.032 Uiso 1 1 calc R
C20 C 0.26317(19) 0.69217(18) 0.88871(10) 0.0368(5) Uani 1 1 d .
H20 H 0.2206 0.6466 0.8640 0.044 Uiso 1 1 calc R
C5 C 0.20427(19) 0.15587(17) 0.70271(9) 0.0326(5) Uani 1 1 d .
H5 H 0.2471 0.0993 0.6911 0.039 Uiso 1 1 calc R
C17 C 0.55405(18) 0.65253(18) 0.93552(9) 0.0334(5) Uani 1 1 d .
H17 H 0.6081 0.6907 0.9541 0.040 Uiso 1 1 calc R
C14 C 0.39845(15) 0.54298(14) 0.87965(7) 0.0215(4) Uani 1 1 d .
C15 C 0.37302(16) 0.64237(15) 0.89781(8) 0.0258(4) Uani 1 1 d .
C31 C 0.2380(2) 0.5412(2) 0.11799(9) 0.0451(6) Uani 1 1 d .
C6 C 0.24787(16) 0.22677(15) 0.73923(8) 0.0261(4) Uani 1 1 d .
C22 C 0.2757(2) 0.79733(19) 0.86104(12) 0.0524(7) Uani 1 1 d .
H22A H 0.3222 0.8417 0.8832 0.079 Uiso 1 1 calc R
H22B H 0.2043 0.8294 0.8569 0.079 Uiso 1 1 calc R
H22C H 0.3087 0.7880 0.8254 0.079 Uiso 1 1 calc R
C9 C -0.01675(18) 0.48378(18) 0.69982(9) 0.0343(5) Uani 1 1 d .
H9A H 0.0520 0.5080 0.6846 0.051 Uiso 1 1 calc R
H9B H -0.0606 0.5430 0.7108 0.051 Uiso 1 1 calc R
H9C H -0.0561 0.4439 0.6725 0.051 Uiso 1 1 calc R
C3 C 0.03718(17) 0.24946(17) 0.69884(9) 0.0311(4) Uani 1 1 d .
H3 H -0.0347 0.2553 0.6854 0.037 Uiso 1 1 calc R
C25 C 0.54338(19) 0.32004(18) 0.92521(10) 0.0362(5) Uani 1 1 d .
H25A H 0.6074 0.3450 0.9447 0.054 Uiso 1 1 calc R
H25B H 0.5546 0.2482 0.9146 0.054 Uiso 1 1 calc R
H25C H 0.4797 0.3248 0.9487 0.054 Uiso 1 1 calc R
C29 C 0.3508(2) 0.43702(19) 0.06337(10) 0.0443(6) Uani 1 1 d .
H29 H 0.3730 0.3714 0.0505 0.053 Uiso 1 1 calc R
C8 C -0.10028(17) 0.37936(19) 0.77478(10) 0.0355(5) Uani 1 1 d .
H8A H -0.1432 0.3418 0.7479 0.053 Uiso 1 1 calc R
H8B H -0.1414 0.4391 0.7875 0.053 Uiso 1 1 calc R
H8C H -0.0841 0.3339 0.8053 0.053 Uiso 1 1 calc R
C4 C 0.10036(19) 0.16654(17) 0.68322(9) 0.0341(5) Uani 1 1 d .
H4 H 0.0719 0.1168 0.6590 0.041 Uiso 1 1 calc R
C11 C 0.36148(18) 0.20857(17) 0.76166(9) 0.0341(5) Uani 1 1 d .
H11 H 0.3750 0.2621 0.7899 0.041 Uiso 1 1 calc R
C16 C 0.45322(18) 0.69584(18) 0.92618(9) 0.0318(5) Uani 1 1 d .
H16 H 0.4383 0.7631 0.9393 0.038 Uiso 1 1 calc R
C27 C 0.3707(2) 0.6174(2) 0.06347(11) 0.0506(7) Uani 1 1 d .
H27 H 0.4071 0.6769 0.0505 0.061 Uiso 1 1 calc R
C30 C 0.2666(2) 0.4438(2) 0.10086(11) 0.0485(7) Uani 1 1 d .
H30 H 0.2307 0.3841 0.1140 0.058 Uiso 1 1 calc R
C28 C 0.4013(2) 0.5229(2) 0.04504(10) 0.0460(6) Uani 1 1 d .
H28 H 0.4581 0.5172 0.0193 0.055 Uiso 1 1 calc R
C24 C 0.6237(2) 0.37834(19) 0.83714(10) 0.0422(6) Uani 1 1 d .
H24A H 0.6104 0.4190 0.8045 0.063 Uiso 1 1 calc R
H24B H 0.6358 0.3062 0.8272 0.063 Uiso 1 1 calc R
H24C H 0.6880 0.4050 0.8557 0.063 Uiso 1 1 calc R
F F 0.15881(17) 0.5497(2) 0.15527(7) 0.0875(7) Uani 1 1 d .
C18 C 0.57607(17) 0.55423(17) 0.91793(8) 0.0303(5) Uani 1 1 d .
H18 H 0.6453 0.5252 0.9250 0.036 Uiso 1 1 calc R
C32 C 0.2890(2) 0.6284(2) 0.10001(11) 0.0464(6) Uani 1 1 d .
H32 H 0.2680 0.6945 0.1126 0.056 Uiso 1 1 calc R
C13 C 0.3706(3) 0.1029(2) 0.78916(11) 0.0556(8) Uani 1 1 d .
H13A H 0.3120 0.0951 0.8156 0.083 Uiso 1 1 calc R
H13B H 0.4406 0.0976 0.8076 0.083 Uiso 1 1 calc R
H13C H 0.3649 0.0485 0.7619 0.083 Uiso 1 1 calc R
C12 C 0.4481(2) 0.2222(3) 0.71764(12) 0.0533(7) Uani 1 1 d .
H12A H 0.4358 0.1721 0.6887 0.080 Uiso 1 1 calc R
H12B H 0.5201 0.2111 0.7333 0.080 Uiso 1 1 calc R
H12C H 0.4438 0.2920 0.7029 0.080 Uiso 1 1 calc R
C21 C 0.2010(2) 0.7011(3) 0.94174(12) 0.0572(8) Uani 1 1 d .
H21A H 0.2003 0.6342 0.9600 0.086 Uiso 1 1 calc R
H21B H 0.1264 0.7228 0.9343 0.086 Uiso 1 1 calc R
H21C H 0.2363 0.7521 0.9650 0.086 Uiso 1 1 calc R

loop_
_atom_site_aniso_label
_atom_site_aniso_U_11
_atom_site_aniso_U_22
_atom_site_aniso_U_33
_atom_site_aniso_U_23
_atom_site_aniso_U_13
_atom_site_aniso_U_12
Ga1 0.02171(10) 0.02040(9) 0.03392(11) 0.00136(9) 0.00025(9) 0.00034(9)
P1 0.0210(2) 0.0246(2) 0.0189(2) 0.00030(19) 0.00064(17) -0.0032(2)
Cl5 0.0279(2) 0.0300(2) 0.0351(2) 0.0033(2) 0.00690(19) 0.0019(2)
P2 0.0173(2) 0.0200(2) 0.0189(2) -0.00005(17) 0.00103(17) 0.00093(18)
P4 0.0227(2) 0.0274(2) 0.0331(3) 0.0090(2) 0.0045(2) 0.0042(2)
Cl4 0.0350(3) 0.0246(2) 0.0540(3) -0.0094(2) 0.0118(3) -0.0019(2)
P3 0.0235(2) 0.0295(3) 0.0276(3) 0.0038(2) 0.0072(2) 0.0061(2)
Cl3 0.0394(3) 0.0259(2) 0.0425(3) 0.0074(2) 0.0057(2) -0.0020(2)
Cl1 0.0437(3) 0.0259(2) 0.0319(2) 0.0059(2) -0.0089(2) -0.0011(2)
P5 0.0235(3) 0.0305(3) 0.0577(4) 0.0090(3) 0.0059(3) -0.0023(2)
Cl2 0.0345(3) 0.0490(3) 0.0623(4) 0.0039(3) -0.0212(3) 0.0022(3)
P6 0.0420(3) 0.0528(4) 0.0240(3) 0.0095(2) 0.0071(3) 0.0130(3)
N2 0.0198(7) 0.0229(7) 0.0176(7) -0.0001(6) -0.0003(6) -0.0005(6)
N1 0.0199(7) 0.0199(7) 0.0210(7) -0.0015(6) -0.0004(6) -0.0007(6)
C1 0.0228(9) 0.0199(8) 0.0209(8) -0.0022(7) 0.0000(7) -0.0026(7)
C7 0.0203(9) 0.0281(10) 0.0303(10) -0.0045(8) -0.0026(8) -0.0006(8)
C19 0.0223(9) 0.0249(10) 0.0215(8) 0.0031(7) -0.0014(7) -0.0004(7)
C2 0.0231(9) 0.0247(9) 0.0245(9) -0.0014(8) 0.0012(8) -0.0028(8)
C23 0.0227(9) 0.0263(10) 0.0301(10) 0.0037(8) -0.0011(8) 0.0026(8)
C20 0.0279(11) 0.0376(12) 0.0449(13) -0.0185(10) -0.0096(10) 0.0098(9)
C5 0.0395(12) 0.0257(10) 0.0325(11) -0.0079(9) 0.0035(9) 0.0002(9)
C17 0.0303(11) 0.0387(12) 0.0312(11) -0.0043(9) -0.0108(9) -0.0080(9)
C14 0.0208(9) 0.0254(10) 0.0184(8) -0.0002(7) -0.0027(7) -0.0035(7)
C15 0.0254(10) 0.0285(10) 0.0236(9) -0.0053(8) -0.0024(8) 0.0018(8)
C31 0.0345(12) 0.077(2) 0.0232(10) -0.0031(11) -0.0046(9) 0.0037(13)
C6 0.0284(10) 0.0259(9) 0.0240(9) -0.0032(7) 0.0033(8) 0.0007(8)
C22 0.0558(16) 0.0338(12) 0.0675(17) -0.0117(12) -0.0277(15) 0.0138(12)
C9 0.0324(11) 0.0354(11) 0.0350(11) 0.0031(10) -0.0034(9) 0.0012(10)
C3 0.0262(10) 0.0345(11) 0.0327(11) -0.0059(9) -0.0043(9) -0.0077(9)
C25 0.0321(11) 0.0352(12) 0.0413(13) 0.0141(10) -0.0049(10) -0.0003(9)
C29 0.0550(16) 0.0299(11) 0.0480(14) -0.0073(10) -0.0108(13) 0.0096(12)
C8 0.0254(11) 0.0392(12) 0.0419(12) -0.0003(10) 0.0054(9) 0.0005(9)
C4 0.0432(13) 0.0286(11) 0.0304(11) -0.0087(9) 0.0009(10) -0.0103(10)
C11 0.0330(11) 0.0357(11) 0.0337(11) -0.0137(9) -0.0041(9) 0.0125(9)
C16 0.0344(11) 0.0304(11) 0.0305(11) -0.0082(9) -0.0070(9) 0.0013(9)
C27 0.0642(19) 0.0354(13) 0.0522(15) 0.0012(12) 0.0007(14) -0.0064(12)
C30 0.0561(16) 0.0445(14) 0.0449(14) 0.0124(12) -0.0203(13) -0.0232(12)
C28 0.0442(14) 0.0464(14) 0.0475(14) 0.0005(12) 0.0012(11) 0.0044(12)
C24 0.0420(14) 0.0368(13) 0.0479(14) 0.0034(11) 0.0132(11) 0.0066(10)
F 0.0625(11) 0.154(2) 0.0461(9) 0.0008(11) 0.0086(9) 0.0164(14)
C18 0.0231(10) 0.0396(12) 0.0281(10) 0.0046(9) -0.0065(8) 0.0003(8)
C32 0.0596(16) 0.0376(13) 0.0419(13) -0.0074(11) -0.0086(12) 0.0125(12)
C13 0.073(2) 0.0447(15) 0.0486(15) -0.0068(12) -0.0144(14) 0.0248(14)
C12 0.0288(12) 0.075(2) 0.0559(17) -0.0154(15) 0.0023(12) 0.0130(13)
C21 0.0365(14) 0.077(2) 0.0580(17) -0.0348(16) 0.0005(12) 0.0082(14)

loop_
_atom_type_symbol
_atom_type_description
_atom_type_scat_dispersion_real
_atom_type_scat_dispersion_imag
_atom_type_scat_source
C C 0.0033 0.0016 'International Tables Vol C Tables 4.2.6.8 and 6.1.1.4'
H H 0.0000 0.0000 'International Tables Vol C Tables 4.2.6.8 and 6.1.1.4'
N N 0.0061 0.0033 'International Tables Vol C Tables 4.2.6.8 and 6.1.1.4'
P P 0.1023 0.0942 'International Tables Vol C Tables 4.2.6.8 and 6.1.1.4'
Ga Ga 0.2307 1.6083 'International Tables Vol C Tables 4.2.6.8 and 6.1.1.4'
Cl Cl 0.1484 0.1585 'International Tables Vol C Tables 4.2.6.8 and 6.1.1.4'
F F 0.0171 0.0103 'International Tables Vol C Tables 4.2.6.8 and 6.1.1.4'

loop_
_geom_angle_atom_site_label_1
_geom_angle_atom_site_label_2
_geom_angle_atom_site_label_3
_geom_angle
Cl2 Ga1 Cl3 109.31(3)
Cl2 Ga1 Cl5 112.42(3)
Cl3 Ga1 Cl5 110.96(2)
Cl2 Ga1 Cl4 109.51(3)
Cl3 Ga1 Cl4 107.90(2)
Cl5 Ga1 Cl4 106.60(2)
N2 P1 N1 80.89(7)
N2 P1 Cl1 102.77(6)
N1 P1 Cl1 102.74(6)
N2 P1 P2 40.38(5)
N1 P1 P2 40.59(5)
Cl1 P1 P2 108.79(3)
N2 P2 N1 84.86(8)
N2 P2 P4 121.83(6)
N1 P2 P4 117.80(6)
N2 P2 P3 122.79(6)
N1 P2 P3 119.43(6)
P4 P2 P3 93.08(3)
N2 P2 P1 42.44(5)
N1 P2 P1 42.51(5)
P4 P2 P1 130.26(3)
P3 P2 P1 136.47(3)
P2 P4 P6 83.63(3)
P2 P4 P5 80.93(3)
P6 P4 P5 57.53(3)
P2 P3 P6 83.53(3)
P2 P3 P5 80.69(3)
P6 P3 P5 57.48(3)
P6 P5 P4 61.20(3)
P6 P5 P3 61.09(3)
P4 P5 P3 87.73(3)
P5 P6 P3 61.43(3)
P5 P6 P4 61.26(3)
P3 P6 P4 87.95(3)
C14 N2 P2 134.74(12)
C14 N2 P1 125.77(12)
P2 N2 P1 97.19(8)
C1 N1 P2 131.41(13)
C1 N1 P1 129.44(12)
P2 N1 P1 96.90(8)
C6 C1 C2 122.47(17)
C6 C1 N1 118.69(17)
C2 C1 N1 118.84(17)
C2 C7 C8 110.92(17)
C2 C7 C9 111.09(17)
C8 C7 C9 110.76(17)
C2 C7 H7 108.0
C8 C7 H7 108.0
C9 C7 H7 108.0
C18 C19 C14 117.33(18)
C18 C19 C23 119.46(18)
C14 C19 C23 123.14(17)
C3 C2 C1 117.25(19)
C3 C2 C7 119.47(18)
C1 C2 C7 123.28(17)
C19 C23 C25 110.69(18)
C19 C23 C24 112.29(17)
C25 C23 C24 110.16(18)
C19 C23 H23 107.8
C25 C23 H23 107.8
C24 C23 H23 107.8
C15 C20 C21 110.7(2)
C15 C20 C22 110.8(2)
C21 C20 C22 111.5(2)
C15 C20 H20 107.9
C21 C20 H20 107.9
C22 C20 H20 107.9
C4 C5 C6 121.2(2)
C4 C5 H5 119.4
C6 C5 H5 119.4
C18 C17 C16 120.1(2)
C18 C17 H17 119.9
C16 C17 H17 119.9
C15 C14 C19 122.34(17)
C15 C14 N2 118.65(17)
C19 C14 N2 118.84(16)
C16 C15 C14 117.39(18)
C16 C15 C20 119.63(18)
C14 C15 C20 122.98(18)
F C31 C32 119.2(3)
F C31 C30 118.1(3)
C32 C31 C30 122.7(2)
C5 C6 C1 117.41(19)
C5 C6 C11 119.11(18)
C1 C6 C11 123.48(17)
C20 C22 H22A 109.5
C20 C22 H22B 109.5
H22A C22 H22B 109.5
C20 C22 H22C 109.5
H22A C22 H22C 109.5
H22B C22 H22C 109.5
C7 C9 H9A 109.5
C7 C9 H9B 109.5
H9A C9 H9B 109.5
C7 C9 H9C 109.5
H9A C9 H9C 109.5
H9B C9 H9C 109.5
C4 C3 C2 121.3(2)
C4 C3 H3 119.4
C2 C3 H3 119.4
C23 C25 H25A 109.5
C23 C25 H25B 109.5
H25A C25 H25B 109.5
C23 C25 H25C 109.5
H25A C25 H25C 109.5
H25B C25 H25C 109.5
C28 C29 C30 120.8(2)
C28 C29 H29 119.6
C30 C29 H29 119.6
C7 C8 H8A 109.5
C7 C8 H8B 109.5
H8A C8 H8B 109.5
C7 C8 H8C 109.5
H8A C8 H8C 109.5
H8B C8 H8C 109.5
C5 C4 C3 120.3(2)
C5 C4 H4 119.8
C3 C4 H4 119.8
C6 C11 C13 111.5(2)
C6 C11 C12 111.30(18)
C13 C11 C12 111.5(2)
C6 C11 H11 107.4
C13 C11 H11 107.4
C12 C11 H11 107.4
C17 C16 C15 121.2(2)
C17 C16 H16 119.4
C15 C16 H16 119.4
C32 C27 C28 121.5(3)
C32 C27 H27 119.3
C28 C27 H27 119.3
C31 C30 C29 116.9(2)
C31 C30 H30 121.5
C29 C30 H30 121.5
C29 C28 C27 120.1(3)
C29 C28 H28 119.9
C27 C28 H28 119.9
C23 C24 H24A 109.5
C23 C24 H24B 109.5
H24A C24 H24B 109.5
C23 C24 H24C 109.5
H24A C24 H24C 109.5
H24B C24 H24C 109.5
C17 C18 C19 121.6(2)
C17 C18 H18 119.2
C19 C18 H18 119.2
C27 C32 C31 118.0(2)
C27 C32 H32 121.0
C31 C32 H32 121.0
C11 C13 H13A 109.5
C11 C13 H13B 109.5
H13A C13 H13B 109.5
C11 C13 H13C 109.5
H13A C13 H13C 109.5
H13B C13 H13C 109.5
C11 C12 H12A 109.5
C11 C12 H12B 109.5
H12A C12 H12B 109.5
C11 C12 H12C 109.5
H12A C12 H12C 109.5
H12B C12 H12C 109.5
C20 C21 H21A 109.5
C20 C21 H21B 109.5
H21A C21 H21B 109.5
C20 C21 H21C 109.5
H21A C21 H21C 109.5
H21B C21 H21C 109.5

loop_
_geom_bond_atom_site_label_1
_geom_bond_atom_site_label_2
_geom_bond_distance
Ga1 Cl2 2.1612(6)
Ga1 Cl3 2.1626(5)
Ga1 Cl5 2.1849(5)
Ga1 Cl4 2.1950(6)
P1 N2 1.7315(15)
P1 N1 1.7328(16)
P1 Cl1 2.0788(7)
P1 P2 2.5459(7)
P2 N2 1.6623(16)
P2 N1 1.6686(15)
P2 P4 2.1462(7)
P2 P3 2.1518(7)
P4 P6 2.2472(8)
P4 P5 2.2484(8)
P3 P6 2.2461(8)
P3 P5 2.2535(8)
P5 P6 2.1635(10)
N2 C14 1.440(2)
N1 C1 1.442(2)
C1 C6 1.405(3)
C1 C2 1.406(3)
C7 C2 1.521(3)
C7 C8 1.530(3)
C7 C9 1.531(3)
C7 H7 1.0000
C19 C18 1.392(3)
C19 C14 1.409(3)
C19 C23 1.519(3)
C2 C3 1.398(3)
C23 C25 1.531(3)
C23 C24 1.532(3)
C23 H23 1.0000
C20 C15 1.519(3)
C20 C21 1.525(4)
C20 C22 1.536(4)
C20 H20 1.0000
C5 C4 1.377(3)
C5 C6 1.398(3)
C5 H5 0.9500
C17 C18 1.376(3)
C17 C16 1.385(3)
C17 H17 0.9500
C14 C15 1.403(3)
C15 C16 1.398(3)
C31 F 1.348(3)
C31 C32 1.370(4)
C31 C30 1.381(4)
C6 C11 1.526(3)
C22 H22A 0.9800
C22 H22B 0.9800
C22 H22C 0.9800
C9 H9A 0.9800
C9 H9B 0.9800
C9 H9C 0.9800
C3 C4 1.385(3)
C3 H3 0.9500
C25 H25A 0.9800
C25 H25B 0.9800
C25 H25C 0.9800
C29 C28 1.357(4)
C29 C30 1.396(4)
C29 H29 0.9500
C8 H8A 0.9800
C8 H8B 0.9800
C8 H8C 0.9800
C4 H4 0.9500
C11 C13 1.537(4)
C11 C12 1.537(3)
C11 H11 1.0000
C16 H16 0.9500
C27 C32 1.362(4)
C27 C28 1.363(4)
C27 H27 0.9500
C30 H30 0.9500
C28 H28 0.9500
C24 H24A 0.9800
C24 H24B 0.9800
C24 H24C 0.9800
C18 H18 0.9500
C32 H32 0.9500
C13 H13A 0.9800
C13 H13B 0.9800
C13 H13C 0.9800
C12 H12A 0.9800
C12 H12B 0.9800
C12 H12C 0.9800
C21 H21A 0.9800
C21 H21B 0.9800
C21 H21C 0.9800
